data_4502317
loop_
_publ_author_name
'Li, Xinfa'
'Liu, Tianfu'
'Lin, Qipu'
'Cao, Rong'

_publ_section_title
;
 Rare Earth Metal Oxalatophosphonates: Syntheses, Structure Diversity, and
 Photoluminescence Properties
;
_journal_issue 2
_journal_name_full 'Crystal Growth &amp; Design'
_journal_page_first 608
_journal_paper_doi 10.1021/cg900995u
_journal_volume 10
_journal_year 2010
_chemical_formula_sum 'C14 H35 Gd3 N O30 P'
_chemical_formula_weight 1200.15
_chemical_name_systematic
; 
 ? 
;
_space_group_IT_number 14
_symmetry_cell_setting monoclinic
_symmetry_space_group_name_Hall '-P 2ybc'
_symmetry_space_group_name_H-M 'P 1 21/c 1'
_atom_sites_solution_hydrogens geom
_atom_sites_solution_primary direct
_atom_sites_solution_secondary difmap
_audit_creation_method SHELXL-97
_cell_angle_alpha 90.00
_cell_angle_beta 98.326(3)
_cell_angle_gamma 90.00
_cell_formula_units_Z 4
_cell_length_a 10.5870(5)
_cell_length_b 26.0488(11)
_cell_length_c 11.7631(5)
_cell_measurement_reflns_used 8676
_cell_measurement_temperature 293(2)
_cell_measurement_theta_max 27.4719
_cell_measurement_theta_min 2.0948
_cell_volume 3209.8(2)
_computing_cell_refinement 'CrystalClear (Rigaku Inc., 2007)'
_computing_data_collection 'CrystalClear (Rigaku Inc., 2007)'
_computing_data_reduction 'CrystalClear (Rigaku Inc., 2007)'
_computing_molecular_graphics 'Bruker SHELXTL'
_computing_publication_material 'Bruker SHELXTL'
_computing_structure_refinement 'SHELXL-97 (Sheldrick, 1997)'
_computing_structure_solution 'SHELXS-97 (Sheldrick, 1990)'
_diffrn_ambient_temperature 293(2)
_diffrn_measured_fraction_theta_full 0.981
_diffrn_measured_fraction_theta_max 0.981
_diffrn_measurement_device_type 'CCD area detector'
_diffrn_measurement_method '\w scans'
_diffrn_radiation_monochromator graphite
_diffrn_radiation_source 'fine-focus sealed tube'
_diffrn_radiation_type MoK\a
_diffrn_radiation_wavelength 0.71073
_diffrn_reflns_av_R_equivalents 0.0303
_diffrn_reflns_av_sigmaI/netI 0.0267
_diffrn_reflns_limit_h_max 12
_diffrn_reflns_limit_h_min -13
_diffrn_reflns_limit_k_max 33
_diffrn_reflns_limit_k_min -33
_diffrn_reflns_limit_l_max 14
_diffrn_reflns_limit_l_min -15
_diffrn_reflns_number 23766
_diffrn_reflns_theta_full 27.49
_diffrn_reflns_theta_max 27.49
_diffrn_reflns_theta_min 2.10
_diffrn_standards_interval_count none
_diffrn_standards_interval_time none
_exptl_absorpt_coefficient_mu 6.292
_exptl_absorpt_correction_T_max 0.220
_exptl_absorpt_correction_T_min 0.166
_exptl_absorpt_correction_type empirical
_exptl_absorpt_process_details 'CrystalClear (Rigaku Inc., 2007)'
_exptl_crystal_colour colorless
_exptl_crystal_density_diffrn 2.483
_exptl_crystal_density_method 'not measured'
_exptl_crystal_description block
_exptl_crystal_F_000 2292
_exptl_crystal_size_max 0.30
_exptl_crystal_size_mid 0.30
_exptl_crystal_size_min 0.24
_refine_diff_density_max 1.196
_refine_diff_density_min -1.929
_refine_diff_density_rms 0.187
_refine_ls_extinction_method none
_refine_ls_goodness_of_fit_ref 1.054
_refine_ls_hydrogen_treatment constr
_refine_ls_matrix_type full
_refine_ls_number_parameters 452
_refine_ls_number_reflns 7214
_refine_ls_number_restraints 0
_refine_ls_restrained_S_all 1.054
_refine_ls_R_factor_all 0.0307
_refine_ls_R_factor_gt 0.0272
_refine_ls_shift/su_max 0.003
_refine_ls_shift/su_mean 0.000
_refine_ls_structure_factor_coef Fsqd
_refine_ls_weighting_details 'calc w=1/[\s^2^(Fo^2^)+(0.0435P)^2^+6.9761P] where P=(Fo^2^+2Fc^2^)/3'
_refine_ls_weighting_scheme calc
_refine_ls_wR_factor_gt 0.0671
_refine_ls_wR_factor_ref 0.0741
_reflns_number_gt 6658
_reflns_number_total 7214
_reflns_threshold_expression >2sigma(I)
_cod_data_source_file cg900995u_si_002.cif
_cod_data_source_block 4-Gd
_cod_depositor_comments
;
The following automatic conversions were performed:

'_symmetry_cell_setting' value 'Monoclinic' changed to 'monoclinic'
according to /home/saulius/struct/CIF-dictionaries/cif_core.dic
dictionary named 'cif_core.dic' version 2.4.2 from 2011-04-26.

Automatic conversion script
Id: cif_fix_values 1715 2011-07-08 13:25:40Z adriana 
;
_cod_original_sg_symbol_H-M P2(1)/c
_cod_database_code 4502317

loop_
_symmetry_equiv_pos_as_xyz
'x, y, z'
'-x, y+1/2, -z+1/2'
'-x, -y, -z'
'x, -y-1/2, z-1/2'

loop_
_atom_site_label
_atom_site_type_symbol
_atom_site_fract_x
_atom_site_fract_y
_atom_site_fract_z
_atom_site_U_iso_or_equiv
_atom_site_adp_type
_atom_site_occupancy
_atom_site_symmetry_multiplicity
_atom_site_calc_flag
_atom_site_refinement_flags
_atom_site_disorder_assembly
_atom_site_disorder_group
Gd1 Gd 0.852791(18) 0.911316(7) 0.862639(17) 0.01585(6) Uani 1 1 d . . .
Gd2 Gd 0.360222(18) 0.786707(7) 0.945403(16) 0.01499(6) Uani 1 1 d . . .
Gd3 Gd 0.774828(18) 1.034330(7) 0.460966(17) 0.01524(6) Uani 1 1 d . . .
P1 P 0.91061(10) 0.91279(4) 0.56003(9) 0.0157(2) Uani 1 1 d . . .
N1 N 0.8682(4) 0.83693(13) 0.3840(3) 0.0233(8) Uani 1 1 d . . .
H1A H 0.8192 0.8612 0.3432 0.028 Uiso 1 1 calc R . .
O1 O 0.8603(3) 0.91444(12) 0.6731(3) 0.0246(7) Uani 1 1 d . . .
O2 O 0.8426(3) 0.94945(12) 0.4711(3) 0.0256(7) Uani 1 1 d . . .
O3 O 1.0536(3) 0.91823(12) 0.5710(3) 0.0250(7) Uani 1 1 d . . .
O4 O 0.5328(3) 0.84447(13) 1.0194(3) 0.0280(7) Uani 1 1 d . . .
O5 O 0.7138(3) 0.88375(13) 0.9955(3) 0.0251(7) Uani 1 1 d . . .
O6 O 0.5249(3) 0.79983(13) 0.8145(3) 0.0281(7) Uani 1 1 d . . .
O7 O 0.6930(3) 0.84712(13) 0.7827(3) 0.0281(7) Uani 1 1 d . . .
O8 O 1.1330(3) 0.78634(11) 0.9420(3) 0.0263(7) Uani 1 1 d . . .
O9 O 0.9532(3) 0.83204(12) 0.9081(3) 0.0283(7) Uani 1 1 d . . .
O10 O 1.2706(3) 0.87256(11) 0.9322(3) 0.0221(6) Uani 1 1 d . . .
O11 O 1.0897(3) 0.91541(11) 0.8727(3) 0.0257(7) Uani 1 1 d . . .
O12 O 0.3358(3) 0.71500(11) 0.8200(3) 0.0256(7) Uani 1 1 d . . .
O13 O 0.3527(4) 0.69041(12) 0.6419(3) 0.0289(7) Uani 1 1 d . . .
O14 O 0.2639(3) 0.80843(11) 0.7416(3) 0.0229(6) Uani 1 1 d . . .
O15 O 0.2930(3) 0.78501(11) 0.5639(3) 0.0229(6) Uani 1 1 d . . .
O16 O 0.9383(3) 0.94368(12) 1.0504(3) 0.0275(7) Uani 1 1 d . . .
O17 O 1.0783(3) 0.99990(11) 1.1406(3) 0.0238(7) Uani 1 1 d . . .
O18 O 0.6357(3) 1.00979(13) 0.6008(3) 0.0244(7) Uani 1 1 d . . .
O19 O 0.4344(3) 0.99506(13) 0.6265(3) 0.0250(7) Uani 1 1 d . . .
O20 O 0.6672(3) 0.96459(15) 0.8178(3) 0.0398(9) Uani 1 1 d . . .
H20A H 0.6575 0.9784 0.7516 0.060 Uiso 1 1 d R . .
H20B H 0.5954 0.9613 0.8413 0.060 Uiso 1 1 d R . .
O21 O 0.5480(4) 0.73345(15) 1.0298(4) 0.0432(10) Uani 1 1 d . . .
O22 O 0.9184(3) 1.03533(12) 0.6404(3) 0.0247(7) Uani 1 1 d . . .
H22B H 0.9871 1.0232 0.6217 0.037 Uiso 1 1 d R . .
H22A H 0.9191 1.0245 0.7086 0.037 Uiso 1 1 d R . .
O23 O 0.6653(3) 1.09645(12) 0.3216(3) 0.0290(7) Uani 1 1 d . . .
H23A H 0.6025 1.1050 0.3550 0.044 Uiso 1 1 d R . .
H23B H 0.6360 1.0817 0.2588 0.044 Uiso 1 1 d R . .
O24 O 0.8217(4) 1.00860(13) 0.2747(3) 0.0345(8) Uani 1 1 d . . .
H24A H 0.8480 1.0311 0.2312 0.052 Uiso 1 1 d R . .
H24B H 0.7671 0.9886 0.2376 0.052 Uiso 1 1 d R . .
O25 O 0.7144(4) 1.11208(14) 0.5577(3) 0.0366(8) Uani 1 1 d . . .
H25A H 0.6382 1.1161 0.5245 0.055 Uiso 1 1 d R . .
H25B H 0.7124 1.1060 0.6284 0.055 Uiso 1 1 d R . .
O26 O 0.5571(4) 0.8740(2) 0.5612(4) 0.0561(12) Uani 1 1 d . . .
H26A H 0.5523 0.8890 0.4966 0.084 Uiso 1 1 d R . .
H26B H 0.5541 0.8416 0.5519 0.084 Uiso 1 1 d R . .
O27 O 0.4364(4) 0.95413(19) 0.8932(5) 0.0573(12) Uani 1 1 d . . .
H27A H 0.4083 0.9841 0.8763 0.086 Uiso 1 1 d R . .
H27B H 0.4441 0.9482 0.9650 0.086 Uiso 1 1 d R . .
O28 O 0.5817(7) 0.8707(3) 0.3201(6) 0.103(2) Uani 1 1 d . . .
H28A H 0.5985 0.8389 0.3193 0.155 Uiso 1 1 d R . .
H28B H 0.5097 0.8747 0.2786 0.155 Uiso 1 1 d R . .
O29 O 0.7107(11) 1.0921(2) 0.7891(6) 0.134(4) Uani 1 1 d . . .
H29A H 0.6920 1.1221 0.8100 0.201 Uiso 1 1 d R . .
H29B H 0.6537 1.0702 0.7990 0.201 Uiso 1 1 d R . .
O30 O 0.6554(8) 0.9480(3) 0.1627(7) 0.046(3) Uani 0.537(12) 1 d P A 1
O31 O 0.7326(10) 0.9119(3) 0.2236(7) 0.048(3) Uani 0.463(12) 1 d P A 2
C1 C 0.8692(5) 0.84731(16) 0.5099(4) 0.0241(9) Uani 1 1 d . . .
H1B H 0.9291 0.8238 0.5529 0.029 Uiso 1 1 calc R . .
H1C H 0.7852 0.8393 0.5288 0.029 Uiso 1 1 calc R . .
C2 C 0.8107(6) 0.78512(18) 0.3527(5) 0.0342(11) Uani 1 1 d . . .
H2A H 0.7249 0.7837 0.3725 0.041 Uiso 1 1 calc R . .
H2B H 0.8612 0.7587 0.3959 0.041 Uiso 1 1 calc R . .
C3 C 0.8063(7) 0.7755(2) 0.2246(5) 0.0465(15) Uani 1 1 d . . .
H3A H 0.7717 0.7415 0.2062 0.056 Uiso 1 1 calc R . .
H3B H 0.7495 0.8003 0.1821 0.056 Uiso 1 1 calc R . .
C4 C 0.9357(8) 0.7794(2) 0.1871(5) 0.0522(18) Uani 1 1 d . . .
H4A H 0.9276 0.7758 0.1042 0.063 Uiso 1 1 calc R . .
H4B H 0.9900 0.7520 0.2218 0.063 Uiso 1 1 calc R . .
C5 C 0.9955(7) 0.8312(2) 0.2231(5) 0.0484(15) Uani 1 1 d . . .
H5A H 1.0815 0.8325 0.2039 0.058 Uiso 1 1 calc R . .
H5B H 0.9462 0.8584 0.1815 0.058 Uiso 1 1 calc R . .
C6 C 0.9996(5) 0.8394(2) 0.3514(5) 0.0336(11) Uani 1 1 d . . .
H6A H 1.0529 0.8133 0.3931 0.040 Uiso 1 1 calc R . .
H6B H 1.0370 0.8727 0.3726 0.040 Uiso 1 1 calc R . .
C7 C 0.6194(4) 0.85521(16) 0.9630(4) 0.0198(8) Uani 1 1 d . . .
C8 C 0.6122(4) 0.83188(16) 0.8422(4) 0.0208(8) Uani 1 1 d . . .
C9 C 1.0721(4) 0.82710(16) 0.9203(4) 0.0203(8) Uani 1 1 d . . .
C10 C 1.1512(4) 0.87613(15) 0.9071(3) 0.0180(8) Uani 1 1 d . . .
C11 C 0.3298(4) 0.72253(15) 0.7147(4) 0.0193(8) Uani 1 1 d . . .
C12 C 0.2913(4) 0.77714(15) 0.6680(4) 0.0176(8) Uani 1 1 d . . .
C13 C 1.0046(4) 0.98336(16) 1.0557(4) 0.0192(8) Uani 1 1 d . . .
C14 C 0.5197(4) 1.00135(15) 0.5656(4) 0.0188(8) Uani 1 1 d . . .

loop_
_atom_site_aniso_label
_atom_site_aniso_U_11
_atom_site_aniso_U_22
_atom_site_aniso_U_33
_atom_site_aniso_U_23
_atom_site_aniso_U_13
_atom_site_aniso_U_12
Gd1 0.01457(10) 0.01632(10) 0.01663(11) 0.00018(7) 0.00213(7) -0.00296(7)
Gd2 0.01728(10) 0.01337(10) 0.01476(11) -0.00023(6) 0.00378(7) -0.00156(6)
Gd3 0.01319(10) 0.01380(10) 0.01905(11) 0.00177(7) 0.00345(7) -0.00052(6)
P1 0.0171(5) 0.0134(4) 0.0169(5) 0.0003(4) 0.0036(4) -0.0023(3)
N1 0.0285(19) 0.0154(16) 0.0249(19) -0.0024(14) 0.0005(15) 0.0001(14)
O1 0.0302(17) 0.0239(16) 0.0210(16) -0.0002(12) 0.0083(13) -0.0045(12)
O2 0.0363(18) 0.0179(14) 0.0215(15) 0.0034(12) 0.0007(13) 0.0071(13)
O3 0.0211(15) 0.0287(16) 0.0258(17) 0.0004(13) 0.0058(13) -0.0075(12)
O4 0.0279(17) 0.0312(17) 0.0272(17) -0.0064(13) 0.0116(14) -0.0119(13)
O5 0.0232(16) 0.0306(17) 0.0221(16) -0.0047(13) 0.0057(12) -0.0113(13)
O6 0.0265(17) 0.0353(18) 0.0235(16) -0.0059(14) 0.0070(13) -0.0155(14)
O7 0.0278(17) 0.0354(18) 0.0225(16) -0.0054(13) 0.0088(13) -0.0138(14)
O8 0.0202(15) 0.0207(15) 0.0386(19) 0.0081(13) 0.0062(14) 0.0004(11)
O9 0.0175(15) 0.0196(15) 0.047(2) 0.0055(14) 0.0030(14) -0.0014(12)
O10 0.0180(14) 0.0160(14) 0.0325(17) -0.0009(12) 0.0042(12) -0.0009(11)
O11 0.0200(15) 0.0189(15) 0.0387(19) 0.0070(13) 0.0056(14) -0.0003(11)
O12 0.044(2) 0.0148(14) 0.0191(16) -0.0019(11) 0.0072(14) -0.0031(12)
O13 0.054(2) 0.0148(14) 0.0205(16) 0.0005(12) 0.0155(15) 0.0039(14)
O14 0.0309(17) 0.0184(14) 0.0200(15) -0.0017(11) 0.0058(13) 0.0043(12)
O15 0.0333(17) 0.0186(14) 0.0173(15) 0.0007(11) 0.0052(13) 0.0010(12)
O16 0.0369(18) 0.0229(15) 0.0220(16) 0.0004(12) 0.0021(14) -0.0137(13)
O17 0.0295(17) 0.0201(14) 0.0196(15) 0.0003(12) -0.0046(13) -0.0050(12)
O18 0.0154(14) 0.0371(18) 0.0204(15) 0.0026(13) 0.0018(12) -0.0052(12)
O19 0.0186(15) 0.0343(18) 0.0226(16) 0.0016(13) 0.0046(12) -0.0056(12)
O20 0.0249(18) 0.053(2) 0.042(2) 0.0186(18) 0.0064(16) 0.0124(16)
O21 0.0296(19) 0.036(2) 0.061(3) 0.0078(18) -0.0028(18) 0.0030(15)
O22 0.0226(16) 0.0284(16) 0.0227(16) 0.0034(12) 0.0019(13) 0.0006(12)
O23 0.0332(18) 0.0256(16) 0.0286(18) 0.0064(13) 0.0058(14) 0.0007(13)
O24 0.055(2) 0.0224(16) 0.0296(18) -0.0027(13) 0.0179(17) -0.0086(15)
O25 0.039(2) 0.0278(18) 0.042(2) -0.0102(15) 0.0018(16) 0.0074(15)
O26 0.043(2) 0.071(3) 0.052(3) -0.003(2) 0.000(2) 0.006(2)
O27 0.038(2) 0.060(3) 0.073(3) 0.021(2) 0.007(2) 0.002(2)
O28 0.117(6) 0.080(5) 0.107(5) -0.002(4) -0.004(4) 0.007(4)
O29 0.281(12) 0.059(4) 0.066(4) -0.019(3) 0.041(6) 0.023(5)
O30 0.063(5) 0.035(4) 0.043(5) -0.018(3) 0.022(4) -0.012(4)
O31 0.073(7) 0.040(5) 0.028(5) -0.008(3) -0.002(4) -0.001(4)
C1 0.028(2) 0.0165(19) 0.030(2) -0.0025(17) 0.0100(19) -0.0041(16)
C2 0.040(3) 0.026(2) 0.036(3) -0.0066(19) 0.004(2) -0.011(2)
C3 0.067(4) 0.033(3) 0.035(3) -0.010(2) -0.009(3) -0.012(3)
C4 0.101(6) 0.029(3) 0.027(3) -0.008(2) 0.013(3) -0.010(3)
C5 0.072(4) 0.042(3) 0.036(3) -0.007(2) 0.023(3) -0.012(3)
C6 0.038(3) 0.032(3) 0.034(3) -0.010(2) 0.014(2) -0.007(2)
C7 0.020(2) 0.0184(19) 0.021(2) 0.0014(15) 0.0049(16) -0.0017(15)
C8 0.019(2) 0.022(2) 0.021(2) -0.0001(16) 0.0030(16) -0.0042(15)
C9 0.021(2) 0.0188(19) 0.022(2) 0.0014(16) 0.0055(16) -0.0026(15)
C10 0.0192(19) 0.0181(19) 0.0175(19) -0.0006(15) 0.0060(16) 0.0001(15)
C11 0.025(2) 0.0139(18) 0.020(2) -0.0018(15) 0.0075(17) -0.0039(15)
C12 0.020(2) 0.0156(18) 0.017(2) 0.0003(15) 0.0042(16) -0.0011(14)
C13 0.019(2) 0.020(2) 0.019(2) 0.0008(16) 0.0033(16) 0.0005(15)
C14 0.0153(19) 0.0153(18) 0.026(2) 0.0024(15) 0.0037(17) -0.0021(14)

loop_
_atom_type_symbol
_atom_type_description
_atom_type_scat_dispersion_real
_atom_type_scat_dispersion_imag
_atom_type_scat_source
C C 0.0033 0.0016 'International Tables Vol C Tables 4.2.6.8 and 6.1.1.4'
H H 0.0000 0.0000 'International Tables Vol C Tables 4.2.6.8 and 6.1.1.4'
N N 0.0061 0.0033 'International Tables Vol C Tables 4.2.6.8 and 6.1.1.4'
O O 0.0106 0.0060 'International Tables Vol C Tables 4.2.6.8 and 6.1.1.4'
P P 0.1023 0.0942 'International Tables Vol C Tables 4.2.6.8 and 6.1.1.4'
Gd Gd -0.1653 3.9035 'International Tables Vol C Tables 4.2.6.8 and 6.1.1.4'

loop_
_geom_angle_atom_site_label_1
_geom_angle_atom_site_label_2
_geom_angle_atom_site_label_3
_geom_angle
_geom_angle_site_symmetry_1
_geom_angle_site_symmetry_3
O1 Gd1 O9 100.27(12) . .
O1 Gd1 O20 84.62(13) . .
O9 Gd1 O20 152.54(13) . .
O1 Gd1 O5 140.28(11) . .
O9 Gd1 O5 83.62(12) . .
O20 Gd1 O5 75.95(12) . .
O1 Gd1 O16 146.48(11) . .
O9 Gd1 O16 90.07(12) . .
O20 Gd1 O16 100.70(13) . .
O5 Gd1 O16 72.17(11) . .
O1 Gd1 O17 84.01(11) . 3_777
O9 Gd1 O17 135.59(11) . 3_777
O20 Gd1 O17 71.57(12) . 3_777
O5 Gd1 O17 120.54(11) . 3_777
O16 Gd1 O17 66.92(10) . 3_777
O1 Gd1 O7 76.51(11) . .
O9 Gd1 O7 75.74(11) . .
O20 Gd1 O7 79.27(13) . .
O5 Gd1 O7 66.11(11) . .
O16 Gd1 O7 137.00(11) . .
O17 Gd1 O7 146.22(11) 3_777 .
O1 Gd1 O11 82.28(12) . .
O9 Gd1 O11 66.94(10) . .
O20 Gd1 O11 140.39(12) . .
O5 Gd1 O11 133.38(11) . .
O16 Gd1 O11 72.57(12) . .
O17 Gd1 O11 69.99(10) 3_777 .
O7 Gd1 O11 132.55(11) . .
O12 Gd2 O13 141.19(11) . 4_576
O12 Gd2 O8 88.15(12) . 1_455
O13 Gd2 O8 81.03(13) 4_576 1_455
O12 Gd2 O10 132.87(11) . 1_455
O13 Gd2 O10 76.42(11) 4_576 1_455
O8 Gd2 O10 67.71(10) 1_455 1_455
O12 Gd2 O4 136.03(12) . .
O13 Gd2 O4 68.21(11) 4_576 .
O8 Gd2 O4 135.11(11) 1_455 .
O10 Gd2 O4 73.66(11) 1_455 .
O12 Gd2 O15 75.12(10) . 4_576
O13 Gd2 O15 66.18(10) 4_576 4_576
O8 Gd2 O15 68.92(11) 1_455 4_576
O10 Gd2 O15 125.84(11) 1_455 4_576
O4 Gd2 O15 121.60(11) . 4_576
O12 Gd2 O21 79.58(13) . .
O13 Gd2 O21 83.75(14) 4_576 .
O8 Gd2 O21 137.69(12) 1_455 .
O10 Gd2 O21 144.65(12) 1_455 .
O4 Gd2 O21 71.87(13) . .
O15 Gd2 O21 68.81(12) 4_576 .
O12 Gd2 O6 75.45(11) . .
O13 Gd2 O6 132.81(11) 4_576 .
O8 Gd2 O6 140.69(11) 1_455 .
O10 Gd2 O6 97.78(11) 1_455 .
O4 Gd2 O6 65.32(11) . .
O15 Gd2 O6 136.37(11) 4_576 .
O21 Gd2 O6 74.74(13) . .
O12 Gd2 O14 66.05(10) . .
O13 Gd2 O14 142.40(11) 4_576 .
O8 Gd2 O14 73.72(11) 1_455 .
O10 Gd2 O14 68.47(10) 1_455 .
O4 Gd2 O14 112.35(11) . .
O15 Gd2 O14 126.04(10) 4_576 .
O21 Gd2 O14 133.34(13) . .
O6 Gd2 O14 66.98(11) . .
O3 Gd3 O2 106.11(12) 3_776 .
O3 Gd3 O24 74.10(12) 3_776 .
O2 Gd3 O24 71.30(12) . .
O3 Gd3 O22 73.85(11) 3_776 .
O2 Gd3 O22 79.32(11) . .
O24 Gd3 O22 127.65(13) . .
O3 Gd3 O19 143.48(11) 3_776 3_676
O2 Gd3 O19 88.73(11) . 3_676
O24 Gd3 O19 79.77(12) . 3_676
O22 Gd3 O19 142.54(11) . 3_676
O3 Gd3 O18 145.77(11) 3_776 .
O2 Gd3 O18 85.89(12) . .
O24 Gd3 O18 139.61(11) . .
O22 Gd3 O18 77.25(10) . .
O19 Gd3 O18 66.49(10) 3_676 .
O3 Gd3 O25 84.05(13) 3_776 .
O2 Gd3 O25 149.51(12) . .
O24 Gd3 O25 138.85(12) . .
O22 Gd3 O25 76.07(12) . .
O19 Gd3 O25 100.00(12) 3_676 .
O18 Gd3 O25 71.40(12) . .
O3 Gd3 O23 80.99(11) 3_776 .
O2 Gd3 O23 140.34(11) . .
O24 Gd3 O23 73.58(12) . .
O22 Gd3 O23 138.44(11) . .
O19 Gd3 O23 67.27(11) 3_676 .
O18 Gd3 O23 110.31(11) . .
O25 Gd3 O23 68.78(12) . .
O1 P1 O3 113.66(19) . .
O1 P1 O2 113.48(19) . .
O3 P1 O2 111.71(19) . .
O1 P1 C1 102.2(2) . .
O3 P1 C1 107.8(2) . .
O2 P1 C1 107.2(2) . .
C6 N1 C2 109.6(4) . .
C6 N1 C1 111.7(4) . .
C2 N1 C1 110.3(4) . .
C6 N1 H1A 108.4 . .
C2 N1 H1A 108.4 . .
C1 N1 H1A 108.4 . .
P1 O1 Gd1 161.1(2) . .
P1 O2 Gd3 138.26(19) . .
P1 O3 Gd3 148.6(2) . 3_776
C7 O4 Gd2 121.6(3) . .
C7 O5 Gd1 120.8(3) . .
C8 O6 Gd2 118.9(3) . .
C8 O7 Gd1 119.4(3) . .
C9 O8 Gd2 119.1(3) . 1_655
C9 O9 Gd1 122.0(3) . .
C10 O10 Gd2 116.9(3) . 1_655
C10 O11 Gd1 117.0(3) . .
C11 O12 Gd2 118.6(3) . .
C11 O13 Gd2 122.2(3) . 4_575
C12 O14 Gd2 114.0(3) . .
C12 O15 Gd2 118.2(3) . 4_575
C13 O16 Gd1 118.0(3) . .
C13 O17 Gd1 118.0(3) . 3_777
C14 O18 Gd3 118.6(3) . .
C14 O19 Gd3 119.5(3) . 3_676
Gd1 O20 H20A 115.6 . .
Gd1 O20 H20B 127.7 . .
H20A O20 H20B 110.2 . .
Gd3 O22 H22B 102.9 . .
Gd3 O22 H22A 137.7 . .
H22B O22 H22A 103.3 . .
Gd3 O23 H23A 100.9 . .
Gd3 O23 H23B 111.0 . .
H23A O23 H23B 107.9 . .
Gd3 O24 H24A 118.9 . .
Gd3 O24 H24B 115.0 . .
H24A O24 H24B 111.8 . .
Gd3 O25 H25A 100.5 . .
Gd3 O25 H25B 110.3 . .
H25A O25 H25B 108.5 . .
H26A O26 H26B 110.2 . .
H27A O27 H27B 112.3 . .
H28A O28 H28B 106.6 . .
H29A O29 H29B 112.1 . .
N1 C1 P1 116.7(3) . .
N1 C1 H1B 108.1 . .
P1 C1 H1B 108.1 . .
N1 C1 H1C 108.1 . .
P1 C1 H1C 108.1 . .
H1B C1 H1C 107.3 . .
N1 C2 C3 110.1(4) . .
N1 C2 H2A 109.6 . .
C3 C2 H2A 109.6 . .
N1 C2 H2B 109.6 . .
C3 C2 H2B 109.6 . .
H2A C2 H2B 108.2 . .
C4 C3 C2 112.4(5) . .
C4 C3 H3A 109.1 . .
C2 C3 H3A 109.1 . .
C4 C3 H3B 109.1 . .
C2 C3 H3B 109.1 . .
H3A C3 H3B 107.8 . .
C3 C4 C5 109.8(5) . .
C3 C4 H4A 109.7 . .
C5 C4 H4A 109.7 . .
C3 C4 H4B 109.7 . .
C5 C4 H4B 109.7 . .
H4A C4 H4B 108.2 . .
C6 C5 C4 110.7(5) . .
C6 C5 H5A 109.5 . .
C4 C5 H5A 109.5 . .
C6 C5 H5B 109.5 . .
C4 C5 H5B 109.5 . .
H5A C5 H5B 108.1 . .
N1 C6 C5 110.7(5) . .
N1 C6 H6A 109.5 . .
C5 C6 H6A 109.5 . .
N1 C6 H6B 109.5 . .
C5 C6 H6B 109.5 . .
H6A C6 H6B 108.1 . .
O4 C7 O5 125.9(4) . .
O4 C7 C8 117.7(4) . .
O5 C7 C8 116.4(4) . .
O7 C8 O6 127.3(4) . .
O7 C8 C7 116.6(4) . .
O6 C8 C7 116.1(4) . .
O8 C9 O9 126.2(4) . .
O8 C9 C10 116.8(4) . .
O9 C9 C10 117.0(4) . .
O11 C10 O10 126.5(4) . .
O11 C10 C9 116.4(4) . .
O10 C10 C9 117.1(4) . .
O13 C11 O12 126.2(4) . .
O13 C11 C12 116.0(4) . .
O12 C11 C12 117.9(4) . .
O15 C12 O14 127.6(4) . .
O15 C12 C11 117.2(4) . .
O14 C12 C11 115.1(4) . .
O16 C13 O17 127.4(4) . .
O16 C13 C13 116.9(4) . 3_777
O17 C13 C13 115.7(4) . 3_777
O19 C14 O18 126.1(4) . .
O19 C14 C14 117.2(4) . 3_676
O18 C14 C14 116.6(5) . 3_676

loop_
_geom_bond_atom_site_label_1
_geom_bond_atom_site_label_2
_geom_bond_distance
_geom_bond_site_symmetry_2
Gd1 O1 2.243(3) .
Gd1 O9 2.349(3) .
Gd1 O20 2.401(3) .
Gd1 O5 2.406(3) .
Gd1 O16 2.414(3) .
Gd1 O17 2.427(3) 3_777
Gd1 O7 2.466(3) .
Gd1 O11 2.496(3) .
Gd2 O12 2.371(3) .
Gd2 O13 2.399(3) 4_576
Gd2 O8 2.400(3) 1_455
Gd2 O10 2.426(3) 1_455
Gd2 O4 2.429(3) .
Gd2 O15 2.495(3) 4_576
Gd2 O21 2.508(4) .
Gd2 O6 2.511(3) .
Gd2 O14 2.530(3) .
Gd3 O3 2.273(3) 3_776
Gd3 O2 2.322(3) .
Gd3 O24 2.411(3) .
Gd3 O22 2.416(3) .
Gd3 O19 2.427(3) 3_676
Gd3 O18 2.447(3) .
Gd3 O25 2.453(3) .
Gd3 O23 2.469(3) .
P1 O1 1.504(3) .
P1 O3 1.507(3) .
P1 O2 1.518(3) .
P1 C1 1.837(4) .
N1 C6 1.496(6) .
N1 C2 1.504(6) .
N1 C1 1.505(6) .
N1 H1A 0.9100 .
O3 Gd3 2.273(3) 3_776
O4 C7 1.240(5) .
O5 C7 1.259(5) .
O6 C8 1.253(5) .
O7 C8 1.246(6) .
O8 C9 1.249(5) .
O8 Gd2 2.400(3) 1_655
O9 C9 1.253(5) .
O10 C10 1.259(5) .
O10 Gd2 2.426(3) 1_655
O11 C10 1.248(5) .
O12 C11 1.247(5) .
O13 C11 1.246(5) .
O13 Gd2 2.399(3) 4_575
O14 C12 1.253(5) .
O15 C12 1.245(5) .
O15 Gd2 2.495(3) 4_575
O16 C13 1.246(5) .
O17 C13 1.252(5) .
O17 Gd1 2.427(3) 3_777
O18 C14 1.258(5) .
O19 C14 1.242(5) .
O19 Gd3 2.427(3) 3_676
O20 H20A 0.8500 .
O20 H20B 0.8501 .
O22 H22B 0.8500 .
O22 H22A 0.8501 .
O23 H23A 0.8499 .
O23 H23B 0.8501 .
O24 H24A 0.8501 .
O24 H24B 0.8499 .
O25 H25A 0.8500 .
O25 H25B 0.8500 .
O26 H26A 0.8500 .
O26 H26B 0.8498 .
O27 H27A 0.8498 .
O27 H27B 0.8500 .
O28 H28A 0.8500 .
O28 H28B 0.8501 .
O29 H29A 0.8501 .
O29 H29B 0.8499 .
C1 H1B 0.9700 .
C1 H1C 0.9700 .
C2 C3 1.522(8) .
C2 H2A 0.9700 .
C2 H2B 0.9700 .
C3 C4 1.502(10) .
C3 H3A 0.9700 .
C3 H3B 0.9700 .
C4 C5 1.524(8) .
C4 H4A 0.9700 .
C4 H4B 0.9700 .
C5 C6 1.519(8) .
C5 H5A 0.9700 .
C5 H5B 0.9700 .
C6 H6A 0.9700 .
C6 H6B 0.9700 .
C7 C8 1.537(6) .
C9 C10 1.548(6) .
C11 C12 1.558(6) .
C13 C13 1.562(8) 3_777
C14 C14 1.540(8) 3_676

loop_
_geom_torsion_atom_site_label_1
_geom_torsion_atom_site_label_2
_geom_torsion_atom_site_label_3
_geom_torsion_atom_site_label_4
_geom_torsion
_geom_torsion_site_symmetry_1
_geom_torsion_site_symmetry_4
O3 P1 O1 Gd1 -17.9(7) . .
O2 P1 O1 Gd1 -147.0(6) . .
C1 P1 O1 Gd1 97.9(6) . .
O9 Gd1 O1 P1 -51.3(6) . .
O20 Gd1 O1 P1 155.9(6) . .
O5 Gd1 O1 P1 -143.7(5) . .
O16 Gd1 O1 P1 54.7(7) . .
O17 Gd1 O1 P1 84.0(6) 3_777 .
O7 Gd1 O1 P1 -123.8(6) . .
O11 Gd1 O1 P1 13.4(6) . .
O1 P1 O2 Gd3 45.8(4) . .
O3 P1 O2 Gd3 -84.2(3) . .
C1 P1 O2 Gd3 157.9(3) . .
O3 Gd3 O2 P1 84.5(3) 3_776 .
O24 Gd3 O2 P1 151.0(3) . .
O22 Gd3 O2 P1 14.9(3) . .
O19 Gd3 O2 P1 -129.4(3) 3_676 .
O18 Gd3 O2 P1 -62.9(3) . .
O25 Gd3 O2 P1 -21.7(5) . .
O23 Gd3 O2 P1 179.8(2) . .
O1 P1 O3 Gd3 -112.5(4) . 3_776
O2 P1 O3 Gd3 17.5(4) . 3_776
C1 P1 O3 Gd3 135.0(4) . 3_776
O12 Gd2 O4 C7 30.4(4) . .
O13 Gd2 O4 C7 173.0(4) 4_576 .
O8 Gd2 O4 C7 -136.8(3) 1_455 .
O10 Gd2 O4 C7 -105.5(3) 1_455 .
O15 Gd2 O4 C7 132.1(3) 4_576 .
O21 Gd2 O4 C7 82.5(4) . .
O6 Gd2 O4 C7 1.4(3) . .
O14 Gd2 O4 C7 -47.7(4) . .
O1 Gd1 O5 C7 13.8(4) . .
O9 Gd1 O5 C7 -84.6(3) . .
O20 Gd1 O5 C7 76.9(3) . .
O16 Gd1 O5 C7 -176.8(4) . .
O17 Gd1 O5 C7 135.1(3) 3_777 .
O7 Gd1 O5 C7 -7.4(3) . .
O11 Gd1 O5 C7 -134.2(3) . .
O12 Gd2 O6 C8 -164.8(4) . .
O13 Gd2 O6 C8 -15.8(4) 4_576 .
O8 Gd2 O6 C8 126.9(3) 1_455 .
O10 Gd2 O6 C8 62.8(3) 1_455 .
O4 Gd2 O6 C8 -5.1(3) . .
O15 Gd2 O6 C8 -115.9(3) 4_576 .
O21 Gd2 O6 C8 -81.9(3) . .
O14 Gd2 O6 C8 125.4(4) . .
O1 Gd1 O7 C8 -163.0(4) . .
O9 Gd1 O7 C8 92.5(3) . .
O20 Gd1 O7 C8 -76.0(3) . .
O5 Gd1 O7 C8 3.3(3) . .
O16 Gd1 O7 C8 18.2(4) . .
O17 Gd1 O7 C8 -106.4(3) 3_777 .
O11 Gd1 O7 C8 131.1(3) . .
O1 Gd1 O9 C9 79.2(4) . .
O20 Gd1 O9 C9 177.3(3) . .
O5 Gd1 O9 C9 -140.8(4) . .
O16 Gd1 O9 C9 -68.8(4) . .
O17 Gd1 O9 C9 -12.7(4) 3_777 .
O7 Gd1 O9 C9 152.3(4) . .
O11 Gd1 O9 C9 2.2(3) . .
O1 Gd1 O11 C10 -111.3(3) . .
O9 Gd1 O11 C10 -6.7(3) . .
O20 Gd1 O11 C10 176.9(3) . .
O5 Gd1 O11 C10 48.7(4) . .
O16 Gd1 O11 C10 91.1(3) . .
O17 Gd1 O11 C10 162.3(3) 3_777 .
O7 Gd1 O11 C10 -47.7(4) . .
O13 Gd2 O12 C11 169.3(3) 4_576 .
O8 Gd2 O12 C11 96.1(3) 1_455 .
O10 Gd2 O12 C11 39.3(4) 1_455 .
O4 Gd2 O12 C11 -74.9(4) . .
O15 Gd2 O12 C11 164.7(4) 4_576 .
O21 Gd2 O12 C11 -124.6(4) . .
O6 Gd2 O12 C11 -47.8(3) . .
O14 Gd2 O12 C11 23.1(3) . .
O12 Gd2 O14 C12 -24.2(3) . .
O13 Gd2 O14 C12 -169.3(3) 4_576 .
O8 Gd2 O14 C12 -119.5(3) 1_455 .
O10 Gd2 O14 C12 168.5(3) 1_455 .
O4 Gd2 O14 C12 107.8(3) . .
O15 Gd2 O14 C12 -72.0(3) 4_576 .
O21 Gd2 O14 C12 22.1(4) . .
O6 Gd2 O14 C12 59.5(3) . .
O1 Gd1 O16 C13 14.3(5) . .
O9 Gd1 O16 C13 123.3(3) . .
O20 Gd1 O16 C13 -82.1(3) . .
O5 Gd1 O16 C13 -153.4(4) . .
O17 Gd1 O16 C13 -17.6(3) 3_777 .
O7 Gd1 O16 C13 -167.8(3) . .
O11 Gd1 O16 C13 57.6(3) . .
O3 Gd3 O18 C14 146.3(3) 3_776 .
O2 Gd3 O18 C14 -100.8(3) . .
O24 Gd3 O18 C14 -46.3(4) . .
O22 Gd3 O18 C14 179.2(3) . .
O19 Gd3 O18 C14 -10.4(3) 3_676 .
O25 Gd3 O18 C14 99.8(3) . .
O23 Gd3 O18 C14 42.0(3) . .
C6 N1 C1 P1 67.8(4) . .
C2 N1 C1 P1 -170.0(3) . .
O1 P1 C1 N1 161.7(3) . .
O3 P1 C1 N1 -78.3(4) . .
O2 P1 C1 N1 42.1(4) . .
C6 N1 C2 C3 -58.3(6) . .
C1 N1 C2 C3 178.3(4) . .
N1 C2 C3 C4 56.9(6) . .
C2 C3 C4 C5 -54.7(7) . .
C3 C4 C5 C6 54.9(7) . .
C2 N1 C6 C5 59.9(5) . .
C1 N1 C6 C5 -177.5(4) . .
C4 C5 C6 N1 -58.5(7) . .
Gd2 O4 C7 O5 -178.3(3) . .
Gd2 O4 C7 C8 1.7(5) . .
Gd1 O5 C7 O4 -169.7(3) . .
Gd1 O5 C7 C8 10.3(5) . .
Gd1 O7 C8 O6 179.7(4) . .
Gd1 O7 C8 C7 0.2(5) . .
Gd2 O6 C8 O7 -171.8(4) . .
Gd2 O6 C8 C7 7.7(5) . .
O4 C7 C8 O7 173.1(4) . .
O5 C7 C8 O7 -6.9(6) . .
O4 C7 C8 O6 -6.4(6) . .
O5 C7 C8 O6 173.6(4) . .
Gd2 O8 C9 O9 175.0(4) 1_655 .
Gd2 O8 C9 C10 -5.0(5) 1_655 .
Gd1 O9 C9 O8 -178.4(4) . .
Gd1 O9 C9 C10 1.5(5) . .
Gd1 O11 C10 O10 -170.2(3) . .
Gd1 O11 C10 C9 9.7(5) . .
Gd2 O10 C10 O11 -163.7(4) 1_655 .
Gd2 O10 C10 C9 16.4(5) 1_655 .
O8 C9 C10 O11 172.1(4) . .
O9 C9 C10 O11 -7.8(6) . .
O8 C9 C10 O10 -8.0(6) . .
O9 C9 C10 O10 172.0(4) . .
Gd2 O13 C11 O12 -172.9(3) 4_575 .
Gd2 O13 C11 C12 6.6(5) 4_575 .
Gd2 O12 C11 O13 158.5(4) . .
Gd2 O12 C11 C12 -21.0(5) . .
Gd2 O15 C12 O14 177.9(3) 4_575 .
Gd2 O15 C12 C11 -0.8(5) 4_575 .
Gd2 O14 C12 O15 -155.7(4) . .
Gd2 O14 C12 C11 23.0(4) . .
O13 C11 C12 O15 -3.7(6) . .
O12 C11 C12 O15 175.8(4) . .
O13 C11 C12 O14 177.4(4) . .
O12 C11 C12 O14 -3.0(6) . .
Gd1 O16 C13 O17 -163.6(4) . .
Gd1 O16 C13 C13 16.4(6) . 3_777
Gd1 O17 C13 O16 -163.7(4) 3_777 .
Gd1 O17 C13 C13 16.3(6) 3_777 3_777
Gd3 O19 C14 O18 -170.1(3) 3_676 .
Gd3 O19 C14 C14 10.0(6) 3_676 3_676
Gd3 O18 C14 O19 -170.2(3) . .
Gd3 O18 C14 C14 9.7(6) . 3_676
